data_1554146
loop_
_publ_author_name
'Wang, Fang'
'DeRosa, Christopher A.'
'Song, Daniel'
'Dickie, Diane A.'
'Fraser, Cassandra L.'

_publ_section_title
;
 Environment-Sensitive Azepane-Substituted \b-Diketones and Difluoroboron
 Complexes with Restricted C--C Bond Rotation
;
_journal_issue 37
_journal_name_full 'The Journal of Physical Chemistry C'
_journal_page_first 23124
_journal_paper_doi 10.1021/acs.jpcc.9b06304
_journal_volume 123
_journal_year 2019
_chemical_formula_sum 'C22 H23 N O2'
_chemical_formula_weight 333.41
_chemical_name_common L-Strap
_space_group_crystal_system monoclinic
_space_group_IT_number 15
_space_group_name_Hall '-I 2ya'
_space_group_name_H-M_alt 'I 1 2/a 1'
_atom_sites_solution_hydrogens mixed
_atom_sites_solution_primary dual
_cell_angle_alpha 90
_cell_angle_beta 104.310(13)
_cell_angle_gamma 90
_cell_formula_units_Z 8
_cell_length_a 14.715(7)
_cell_length_b 13.139(6)
_cell_length_c 17.882(12)
_cell_measurement_reflns_used 1860
_cell_measurement_temperature 100.(2)
_cell_measurement_theta_max 24.4316
_cell_measurement_theta_min 2.3509
_cell_volume 3350(3)
_computing_cell_refinement 'SAINT V8.38A (Bruker AXS Inc., 2017)'
_computing_data_collection 'Bruker Instrument Service v2017.5.0.0'
_computing_data_reduction 'SAINT V8.38A (Bruker AXS Inc., 2017)'
_computing_structure_refinement 'SHELXL-2018/3 (Sheldrick, 2018)'
_computing_structure_solution 'SHELXT 2014/5 (Sheldrick, 2014)'
_diffrn_ambient_temperature 100.(2)
_diffrn_detector_area_resol_mean 8.3333
_diffrn_measured_fraction_theta_full 1.000
_diffrn_measured_fraction_theta_max 1.000
_diffrn_measurement_device_type 'Bruker Kappa APEXII Duo'
_diffrn_measurement_method '\w scans'
_diffrn_radiation_monochromator graphite
_diffrn_radiation_type 'Mo K\a'
_diffrn_radiation_wavelength 0.71073
_diffrn_reflns_av_R_equivalents 0.1708
_diffrn_reflns_av_unetI/netI 0.1355
_diffrn_reflns_limit_h_max 17
_diffrn_reflns_limit_h_min -17
_diffrn_reflns_limit_k_max 15
_diffrn_reflns_limit_k_min -16
_diffrn_reflns_limit_l_max 21
_diffrn_reflns_limit_l_min -18
_diffrn_reflns_number 25106
_diffrn_reflns_theta_full 25.68
_diffrn_reflns_theta_max 25.68
_diffrn_reflns_theta_min 1.95
_diffrn_source 'fine-focus sealed tube'
_exptl_absorpt_coefficient_mu 0.084
_exptl_absorpt_correction_T_max 1.00
_exptl_absorpt_correction_T_min 0.61
_exptl_absorpt_correction_type multi-scan
_exptl_absorpt_process_details
;
SADABS-2016/2 - Bruker AXS area detector scaling and absorption correction
;
_exptl_crystal_colour yellow
_exptl_crystal_density_diffrn 1.322
_exptl_crystal_density_method 'not measured'
_exptl_crystal_description rod
_exptl_crystal_F_000 1424
_exptl_crystal_size_max 0.780
_exptl_crystal_size_mid 0.046
_exptl_crystal_size_min 0.035
_refine_diff_density_max 0.347
_refine_diff_density_min -0.299
_refine_ls_extinction_method none
_refine_ls_goodness_of_fit_ref 1.032
_refine_ls_hydrogen_treatment mixed
_refine_ls_matrix_type full
_refine_ls_number_parameters 230
_refine_ls_number_reflns 3181
_refine_ls_number_restraints 0
_refine_ls_restrained_S_all 1.032
_refine_ls_R_factor_all 0.1565
_refine_ls_R_factor_gt 0.0695
_refine_ls_shift/su_max 0.000
_refine_ls_shift/su_mean 0.000
_refine_ls_structure_factor_coef Fsqd
_refine_ls_weighting_details 'w=1/[\s^2^(Fo^2^)+(0.0794P)^2^+0.5736P] where P=(Fo^2^+2Fc^2^)/3'
_refine_ls_weighting_scheme calc
_refine_ls_wR_factor_gt 0.1673
_refine_ls_wR_factor_ref 0.2163
_reflns_number_gt 1565
_reflns_number_total 3181
_reflns_threshold_expression 'I > 2\s(I)'
_cod_data_source_file jp9b06304_si_002.cif
_cod_data_source_block Fraser_FW_LStrap1
_cod_depositor_comments
;
The following automatic conversions were performed:

data item '_exptl_absorpt_correction_type' value 'Multi-Scan' was
changed to 'multi-scan' in accordance with the
/home/saulius/struct/COD-crude-data/automatic-downloads/DataCite-retrospective/ACS/depositions/lib/dictionaries/cif_core.dic
dictionary named 'cif_core.dic' version 2.4.2 last updated on
2011-04-26.

Automatic conversion script
Id: cif_fix_values 6909 2019-04-08 15:41:33Z antanas 
;
_cod_original_cell_volume 3350.(3)
_cod_original_sg_symbol_H-M 'I 2/a'
_cod_database_code 1554146

loop_
_space_group_symop_operation_xyz
'x, y, z'
'-x+1/2, y, -z'
'x+1/2, y+1/2, z+1/2'
'-x+1, y+1/2, -z+1/2'
'-x, -y, -z'
'x-1/2, -y, z'
'-x+1/2, -y+1/2, -z+1/2'
'x, -y+1/2, z+1/2'

loop_
_atom_site_type_symbol
_atom_site_label
_atom_site_fract_x
_atom_site_fract_y
_atom_site_fract_z
_atom_site_U_iso_or_equiv
_atom_site_adp_type
_atom_site_calc_flag
_atom_site_refinement_flags_adp
_atom_site_refinement_flags_posn
_atom_site_occupancy
O O1 0.23806(19) 0.3290(2) 0.33015(14) 0.0425(7) Uani d . . 1
H H1 0.243(4) 0.413(5) 0.331(4) 0.13(2) Uiso d . . 1
O O2 0.25509(19) 0.5167(2) 0.34938(14) 0.0422(7) Uani d . . 1
N N1 0.5032(2) 0.7253(2) 0.66710(16) 0.0366(8) Uani d . . 1
C C1 0.3169(3) 0.2033(3) 0.4150(2) 0.0355(9) Uani d . . 1
C C2 0.2850(3) 0.1340(3) 0.3552(2) 0.0384(10) Uani d . . 1
H H2 0.250961 0.158327 0.306301 0.046 Uiso calc U R 1
C C3 0.3015(3) 0.0313(3) 0.3653(2) 0.0405(10) Uani d . . 1
H H3 0.279446 -0.014253 0.323502 0.049 Uiso calc U R 1
C C4 0.3506(3) -0.0058(3) 0.4368(2) 0.0496(12) Uani d . . 1
H H4 0.362292 -0.076702 0.444183 0.06 Uiso calc U R 1
C C5 0.3821(3) 0.0616(3) 0.4969(2) 0.0521(12) Uani d . . 1
H H5 0.415119 0.036544 0.545984 0.063 Uiso calc U R 1
C C6 0.3664(3) 0.1650(3) 0.4868(2) 0.0430(11) Uani d . . 1
H H6 0.389231 0.210334 0.528629 0.052 Uiso calc U R 1
C C7 0.2981(3) 0.3119(3) 0.4000(2) 0.0373(10) Uani d . . 1
C C8 0.3327(3) 0.3935(3) 0.4445(2) 0.0345(9) Uani d . . 1
C C9 0.3084(3) 0.4959(3) 0.4151(2) 0.0346(9) Uani d . . 1
C C10 0.3544(3) 0.5683(3) 0.4731(2) 0.0345(9) Uani d . . 1
C C11 0.4060(3) 0.5147(3) 0.5375(2) 0.0340(9) Uani d . . 1
C C12 0.3969(3) 0.4022(3) 0.52424(19) 0.0331(9) Uani d . . 1
H H12A 0.369139 0.369032 0.563094 0.04 Uiso calc U R 1
H H12B 0.458712 0.370851 0.526306 0.04 Uiso calc U R 1
C C13 0.3524(3) 0.6731(3) 0.4734(2) 0.0382(10) Uani d . . 1
H H13 0.317879 0.709242 0.429485 0.046 Uiso calc U R 1
C C14 0.4008(3) 0.7252(3) 0.5380(2) 0.0382(10) Uani d . . 1
H H14 0.398583 0.797469 0.538479 0.046 Uiso calc U R 1
C C15 0.4542(3) 0.6722(3) 0.6041(2) 0.0357(9) Uani d . . 1
C C16 0.4549(3) 0.5663(3) 0.6017(2) 0.0335(9) Uani d . . 1
H H16 0.48958 0.529301 0.645027 0.04 Uiso calc U R 1
C C17 0.4957(3) 0.8352(3) 0.6735(2) 0.0417(10) Uani d . . 1
H H17A 0.494072 0.866324 0.622726 0.05 Uiso calc U R 1
H H17B 0.552381 0.860852 0.710847 0.05 Uiso calc U R 1
C C18 0.4092(3) 0.8694(3) 0.6993(2) 0.0433(11) Uani d . . 1
H H18A 0.411242 0.944353 0.705068 0.052 Uiso calc U R 1
H H18B 0.352727 0.852322 0.658099 0.052 Uiso calc U R 1
C C19 0.3992(3) 0.8222(3) 0.7747(2) 0.0471(11) Uani d . . 1
H H19A 0.457605 0.834738 0.815029 0.057 Uiso calc U R 1
H H19B 0.347414 0.856866 0.790838 0.057 Uiso calc U R 1
C C20 0.3800(3) 0.7095(3) 0.7700(2) 0.0510(12) Uani d . . 1
H H20A 0.337669 0.69478 0.71882 0.061 Uiso calc U R 1
H H20B 0.34577 0.691967 0.809395 0.061 Uiso calc U R 1
C C21 0.4663(3) 0.6385(3) 0.7813(2) 0.0458(11) Uani d . . 1
H H21A 0.495704 0.632651 0.837231 0.055 Uiso calc U R 1
H H21B 0.444409 0.569791 0.762193 0.055 Uiso calc U R 1
C C22 0.5405(3) 0.6733(3) 0.7406(2) 0.0419(10) Uani d . . 1
H H22A 0.584499 0.719669 0.775481 0.05 Uiso calc U R 1
H H22B 0.576633 0.613112 0.731305 0.05 Uiso calc U R 1

loop_
_atom_site_aniso_label
_atom_site_aniso_U_11
_atom_site_aniso_U_22
_atom_site_aniso_U_33
_atom_site_aniso_U_12
_atom_site_aniso_U_13
_atom_site_aniso_U_23
O1 0.0531(18) 0.0498(18) 0.0188(14) -0.0019(14) -0.0022(13) -0.0001(12)
O2 0.0556(19) 0.0462(17) 0.0208(15) 0.0033(13) 0.0017(13) 0.0045(11)
N1 0.053(2) 0.0327(19) 0.0233(17) -0.0006(15) 0.0076(15) -0.0010(13)
C1 0.045(2) 0.038(2) 0.023(2) -0.0052(18) 0.0074(18) 0.0024(16)
C2 0.049(2) 0.043(2) 0.022(2) -0.0051(19) 0.0074(18) -0.0015(17)
C3 0.052(3) 0.042(3) 0.025(2) -0.0110(19) 0.0051(19) -0.0014(17)
C4 0.072(3) 0.037(2) 0.035(2) -0.009(2) 0.005(2) 0.0010(18)
C5 0.077(3) 0.042(3) 0.030(2) 0.000(2) -0.002(2) 0.0090(18)
C6 0.063(3) 0.040(2) 0.023(2) -0.008(2) 0.006(2) 0.0009(17)
C7 0.047(2) 0.046(2) 0.018(2) -0.0021(19) 0.0062(18) 0.0019(17)
C8 0.042(2) 0.041(2) 0.020(2) -0.0016(18) 0.0064(17) 0.0001(16)
C9 0.042(2) 0.043(2) 0.021(2) 0.0015(18) 0.0112(19) 0.0042(16)
C10 0.041(2) 0.040(2) 0.023(2) 0.0018(18) 0.0093(17) 0.0028(16)
C11 0.040(2) 0.036(2) 0.026(2) 0.0016(17) 0.0089(18) -0.0011(16)
C12 0.042(2) 0.039(2) 0.0174(19) -0.0016(17) 0.0048(17) 0.0013(15)
C13 0.048(2) 0.040(2) 0.027(2) 0.0060(19) 0.0097(19) 0.0056(17)
C14 0.051(2) 0.038(2) 0.026(2) 0.0055(18) 0.0100(19) 0.0026(17)
C15 0.047(2) 0.034(2) 0.026(2) -0.0012(18) 0.0092(18) -0.0008(16)
C16 0.045(2) 0.033(2) 0.021(2) -0.0012(18) 0.0054(17) -0.0007(15)
C17 0.058(3) 0.035(2) 0.032(2) -0.0008(19) 0.010(2) -0.0004(17)
C18 0.059(3) 0.038(2) 0.030(2) 0.006(2) 0.006(2) -0.0010(17)
C19 0.068(3) 0.043(2) 0.032(2) -0.001(2) 0.018(2) -0.0051(18)
C20 0.071(3) 0.054(3) 0.032(2) -0.004(2) 0.019(2) -0.0012(19)
C21 0.071(3) 0.044(2) 0.019(2) -0.002(2) 0.005(2) 0.0022(17)
C22 0.056(3) 0.031(2) 0.030(2) 0.0011(19) -0.006(2) -0.0015(16)

loop_
_atom_type_symbol
_atom_type_description
_atom_type_scat_dispersion_real
_atom_type_scat_dispersion_imag
_atom_type_scat_source
C C 0.0033 0.0016 'International Tables Vol C Tables 4.2.6.8 and 6.1.1.4'
H H 0.0000 0.0000 'International Tables Vol C Tables 4.2.6.8 and 6.1.1.4'
N N 0.0061 0.0033 'International Tables Vol C Tables 4.2.6.8 and 6.1.1.4'
O O 0.0106 0.0060 'International Tables Vol C Tables 4.2.6.8 and 6.1.1.4'

loop_
_geom_angle_atom_site_label_1
_geom_angle_atom_site_label_2
_geom_angle_atom_site_label_3
_geom_angle
C7 O1 H1 97.(3)
C9 O2 H1 91.(2)
C15 N1 C17 122.4(3)
C15 N1 C22 120.4(3)
C17 N1 C22 114.4(3)
C2 C1 C6 117.8(4)
C2 C1 C7 118.9(3)
C6 C1 C7 123.2(3)
C3 C2 C1 121.7(4)
C3 C2 H2 119.1
C1 C2 H2 119.1
C2 C3 C4 119.9(4)
C2 C3 H3 120.0
C4 C3 H3 120.0
C5 C4 C3 119.2(4)
C5 C4 H4 120.4
C3 C4 H4 120.4
C4 C5 C6 121.0(4)
C4 C5 H5 119.5
C6 C5 H5 119.5
C5 C6 C1 120.3(4)
C5 C6 H6 119.9
C1 C6 H6 119.9
C8 C7 O1 118.2(3)
C8 C7 C1 129.4(3)
O1 C7 C1 112.3(3)
C7 C8 C9 119.7(3)
C7 C8 C12 132.1(3)
C9 C8 C12 108.2(3)
O2 C9 C10 126.4(3)
O2 C9 C8 125.0(3)
C10 C9 C8 108.6(3)
C13 C10 C11 120.4(3)
C13 C10 C9 130.9(3)
C11 C10 C9 108.7(3)
C16 C11 C10 120.2(3)
C16 C11 C12 128.9(3)
C10 C11 C12 110.9(3)
C11 C12 C8 103.6(3)
C11 C12 H12A 111.0
C8 C12 H12A 111.0
C11 C12 H12B 111.0
C8 C12 H12B 111.0
H12A C12 H12B 109.0
C10 C13 C14 119.5(3)
C10 C13 H13 120.2
C14 C13 H13 120.2
C13 C14 C15 121.0(3)
C13 C14 H14 119.5
C15 C14 H14 119.5
N1 C15 C16 121.9(3)
N1 C15 C14 120.1(3)
C16 C15 C14 118.0(3)
C11 C16 C15 120.9(3)
C11 C16 H16 119.6
C15 C16 H16 119.6
N1 C17 C18 113.6(3)
N1 C17 H17A 108.8
C18 C17 H17A 108.8
N1 C17 H17B 108.8
C18 C17 H17B 108.8
H17A C17 H17B 107.7
C19 C18 C17 114.7(3)
C19 C18 H18A 108.6
C17 C18 H18A 108.6
C19 C18 H18B 108.6
C17 C18 H18B 108.6
H18A C18 H18B 107.6
C20 C19 C18 114.1(3)
C20 C19 H19A 108.7
C18 C19 H19A 108.7
C20 C19 H19B 108.7
C18 C19 H19B 108.7
H19A C19 H19B 107.6
C19 C20 C21 116.7(4)
C19 C20 H20A 108.1
C21 C20 H20A 108.1
C19 C20 H20B 108.1
C21 C20 H20B 108.1
H20A C20 H20B 107.3
C22 C21 C20 114.7(3)
C22 C21 H21A 108.6
C20 C21 H21A 108.6
C22 C21 H21B 108.6
C20 C21 H21B 108.6
H21A C21 H21B 107.6
N1 C22 C21 114.5(3)
N1 C22 H22A 108.6
C21 C22 H22A 108.6
N1 C22 H22B 108.6
C21 C22 H22B 108.6
H22A C22 H22B 107.6

loop_
_geom_bond_atom_site_label_1
_geom_bond_atom_site_label_2
_geom_bond_distance
O1 C7 1.358(4)
O1 H1 1.11(6)
O2 C9 1.271(4)
O2 H1 1.40(6)
N1 C15 1.370(4)
N1 C17 1.455(5)
N1 C22 1.463(4)
C1 C2 1.394(5)
C1 C6 1.404(5)
C1 C7 1.465(5)
C2 C3 1.375(5)
C2 H2 0.95
C3 C4 1.392(5)
C3 H3 0.95
C4 C5 1.382(5)
C4 H4 0.95
C5 C6 1.382(5)
C5 H5 0.95
C6 H6 0.95
C7 C8 1.358(5)
C8 C9 1.456(5)
C8 C12 1.508(5)
C9 C10 1.446(5)
C10 C13 1.377(5)
C10 C11 1.403(5)
C11 C16 1.374(5)
C11 C12 1.498(5)
C12 H12A 0.99
C12 H12B 0.99
C13 C14 1.379(5)
C13 H13 0.95
C14 C15 1.429(5)
C14 H14 0.95
C15 C16 1.391(5)
C16 H16 0.95
C17 C18 1.525(5)
C17 H17A 0.99
C17 H17B 0.99
C18 C19 1.524(5)
C18 H18A 0.99
C18 H18B 0.99
C19 C20 1.506(6)
C19 H19A 0.99
C19 H19B 0.99
C20 C21 1.548(6)
C20 H20A 0.99
C20 H20B 0.99
C21 C22 1.524(6)
C21 H21A 0.99
C21 H21B 0.99
C22 H22A 0.99
C22 H22B 0.99

loop_
_geom_hbond_atom_site_label_D
_geom_hbond_atom_site_label_H
_geom_hbond_atom_site_label_A
_geom_hbond_distance_DH
_geom_hbond_distance_HA
_geom_hbond_distance_DA
_geom_hbond_angle_DHA
O1 H1 O2 1.11(6) 1.40(6) 2.495(4) 168.(6)

loop_
_geom_torsion_atom_site_label_1
_geom_torsion_atom_site_label_2
_geom_torsion_atom_site_label_3
_geom_torsion_atom_site_label_4
_geom_torsion
C6 C1 C2 C3 -0.4(6)
C7 C1 C2 C3 179.0(3)
C1 C2 C3 C4 0.5(6)
C2 C3 C4 C5 0.0(6)
C3 C4 C5 C6 -0.6(7)
C4 C5 C6 C1 0.7(7)
C2 C1 C6 C5 -0.2(6)
C7 C1 C6 C5 -179.6(4)
C2 C1 C7 C8 -169.6(4)
C6 C1 C7 C8 9.8(6)
C2 C1 C7 O1 9.3(5)
C6 C1 C7 O1 -171.3(3)
O1 C7 C8 C9 -2.9(5)
C1 C7 C8 C9 176.0(4)
O1 C7 C8 C12 177.8(4)
C1 C7 C8 C12 -3.3(7)
C7 C8 C9 O2 0.6(6)
C12 C8 C9 O2 -179.9(3)
C7 C8 C9 C10 -179.6(3)
C12 C8 C9 C10 -0.1(4)
O2 C9 C10 C13 0.9(7)
C8 C9 C10 C13 -178.8(4)
O2 C9 C10 C11 179.5(3)
C8 C9 C10 C11 -0.3(4)
C13 C10 C11 C16 0.2(6)
C9 C10 C11 C16 -178.5(3)
C13 C10 C11 C12 179.4(3)
C9 C10 C11 C12 0.6(4)
C16 C11 C12 C8 178.4(4)
C10 C11 C12 C8 -0.7(4)
C7 C8 C12 C11 179.9(4)
C9 C8 C12 C11 0.5(4)
C11 C10 C13 C14 -0.7(6)
C9 C10 C13 C14 177.7(4)
C10 C13 C14 C15 1.0(6)
C17 N1 C15 C16 -173.8(3)
C22 N1 C15 C16 -14.1(5)
C17 N1 C15 C14 6.7(5)
C22 N1 C15 C14 166.3(3)
C13 C14 C15 N1 178.8(4)
C13 C14 C15 C16 -0.8(5)
C10 C11 C16 C15 0.0(6)
C12 C11 C16 C15 -179.0(4)
N1 C15 C16 C11 -179.3(3)
C14 C15 C16 C11 0.3(5)
C15 N1 C17 C18 80.7(4)
C22 N1 C17 C18 -80.1(4)
N1 C17 C18 C19 55.1(4)
C17 C18 C19 C20 -67.4(5)
C18 C19 C20 C21 84.5(5)
C19 C20 C21 C22 -42.1(5)
C15 N1 C22 C21 -70.4(4)
C17 N1 C22 C21 90.9(4)
C20 C21 C22 N1 -33.9(5)
